data_9001710
loop_
_publ_author_name
'Libowitzky, E.'
'Armbruster, T.'

_publ_section_title
;Low-temperature phase transitions and the role of hydrogen bonds in lawsonite
 Sample: T = 295 K
;
_journal_name_full 'American Mineralogist'
_journal_page_first 1277
_journal_page_last 1285
_journal_volume 80
_journal_year 1995
_chemical_formula_sum 'Al2 Ca H4 O10 Si2'
_chemical_name_mineral Lawsonite
_space_group_IT_number 63
_symmetry_space_group_name_Hall '-C 2c 2'
_symmetry_space_group_name_H-M 'C m c m'
_cell_angle_alpha 90
_cell_angle_beta 90
_cell_angle_gamma 90
_cell_length_a 5.847
_cell_length_b 8.790
_cell_length_c 13.128
_cell_formula_units_Z 4
_cell_volume 674.715
_diffrn_ambient_temperature 295
_exptl_crystal_density_diffrn 3.093
_cod_depositor_comments
;
 Adding the _atom_site_type_symbol data item.

 Antanas Vaitkus,
 2017-02-17
;
_cod_original_formula_sum 'Ca Al2 Si2 O10 H4'
_cod_database_code 9001710

loop_
_symmetry_equiv_pos_as_xyz
x,y,z
1/2+x,1/2+y,z
x,-y,1/2+z
1/2+x,1/2-y,1/2+z
-x,y,1/2-z
1/2-x,1/2+y,1/2-z
-x,y,z
1/2-x,1/2+y,z
x,-y,-z
1/2+x,1/2-y,-z
x,y,1/2-z
1/2+x,1/2+y,1/2-z
-x,-y,1/2+z
1/2-x,1/2-y,1/2+z
-x,-y,-z
1/2-x,1/2-y,-z

loop_
_atom_site_label
_atom_site_type_symbol
_atom_site_fract_x
_atom_site_fract_y
_atom_site_fract_z
_atom_site_U_iso_or_equiv
Ca Ca 0.00000 0.33321 0.25000 0.00879
Al Al 0.25000 0.25000 0.00000 0.00432
Si Si 0.00000 0.98043 0.13300 0.00441
O1 O 0.00000 0.04960 0.25000 0.00811
O2 O 0.27263 0.37884 0.11693 0.00738
O3 O 0.00000 0.13758 0.06497 0.00595
O4 O 0.00000 0.63922 0.04793 0.00817
O5 O 0.00000 0.60930 0.25000 0.01976
Hw H 0.00000 0.66000 0.19900 0.04939
Hh H 0.00000 0.55900 0.05400 0.08992

_database_code_amcsd 0001766
